data_7204771
loop_
_publ_author_name
'Smith, Caroline E.'
'Smith, Philip S.'
'Thomas, Rhodri Ll.'
'Robins, Edward G.'
'Collings, Jonathan C.'
'Dai, Chaoyang'
'Scott, Andrew J.'
'Borwick, Simon'
'Batsanov, Andrei S.'
'Watt, Stephen W.'
'Clark, Stewart J.'
'Viney, Christopher'
'Howard, Judith A. K.'
'Clegg, William'
'Marder, Todd B.'

_publ_section_title
;
 Arene-perfluoroarene interactions in crystal engineering: structural
 preferences in polyfluorinated tolans
;
_journal_coden_ASTM JMACEP
_journal_issue 3
_journal_name_full 'Journal of Materials Chemistry'
_journal_page_first 413
_journal_page_last 420
_journal_paper_doi 10.1039/b314094f
_journal_volume 14
_journal_year 2004
_chemical_formula_moiety 'C15 H8 F4 O'
_chemical_formula_sum 'C15 H8 F4 O'
_chemical_formula_weight 280.21
_chemical_melting_point 350.4(8)
_chemical_name_systematic
;
1-(4-methoxytetrafluorophenyl)-2-phenylacetylene
;
_space_group_IT_number 14
_symmetry_cell_setting monoclinic
_symmetry_space_group_name_Hall '-P 2yn'
_symmetry_space_group_name_H-M 'P 1 21/n 1'
_atom_sites_solution_hydrogens difmap
_atom_sites_solution_primary direct
_atom_sites_solution_secondary difmap
_cell_angle_alpha 90.00
_cell_angle_beta 100.85(2)
_cell_angle_gamma 90.00
_cell_formula_units_Z 4
_cell_length_a 7.413(2)
_cell_length_b 12.941(5)
_cell_length_c 12.868(5)
_cell_measurement_reflns_used 14
_cell_measurement_temperature 150(2)
_cell_measurement_theta_max 27.5
_cell_measurement_theta_min 24.5
_cell_volume 1212.4(7)
_computing_cell_refinement MSC/AFC
_computing_data_collection MSC/AFC
_computing_data_reduction TEXSAN
_computing_molecular_graphics SHELXTL
_computing_publication_material SHELXTL
_computing_structure_refinement 'SHELXL-93 (Sheldrick, 1993)'
_computing_structure_solution 'SHELXS-86 (Sheldrick, 1990)'
_diffrn_ambient_temperature 150(2)
_diffrn_measured_fraction_theta_full 0.921
_diffrn_measured_fraction_theta_max 0.921
_diffrn_measurement_device 'Rigaku AFC6S Diffractometer'
_diffrn_measurement_method \w/2\q-scans
_diffrn_radiation_monochromator graphite
_diffrn_radiation_source 'fine-focus sealed tube'
_diffrn_radiation_type CuK\a
_diffrn_radiation_wavelength 1.54178
_diffrn_reflns_av_R_equivalents 0.0721
_diffrn_reflns_av_sigmaI/netI 0.0376
_diffrn_reflns_limit_h_max 9
_diffrn_reflns_limit_h_min -1
_diffrn_reflns_limit_k_max 12
_diffrn_reflns_limit_k_min -16
_diffrn_reflns_limit_l_max 16
_diffrn_reflns_limit_l_min -16
_diffrn_reflns_number 3146
_diffrn_reflns_theta_full 74.99
_diffrn_reflns_theta_max 74.99
_diffrn_reflns_theta_min 4.89
_diffrn_standards_decay_% 0.7
_diffrn_standards_interval_count 147
_diffrn_standards_number 3
_exptl_absorpt_coefficient_mu 1.204
_exptl_absorpt_correction_T_max 1
_exptl_absorpt_correction_T_min 0.7262
_exptl_absorpt_correction_type multi-scan
_exptl_absorpt_process_details 'from 108 \y-scans of 3 reflections'
_exptl_crystal_colour colourless
_exptl_crystal_density_diffrn 1.535
_exptl_crystal_density_meas ?
_exptl_crystal_description block
_exptl_crystal_F_000 568
_exptl_crystal_size_max 0.4
_exptl_crystal_size_mid 0.3
_exptl_crystal_size_min 0.3
_refine_diff_density_max 0.338
_refine_diff_density_min -0.314
_refine_diff_density_rms 0.069
_refine_ls_extinction_method none
_refine_ls_goodness_of_fit_ref 1.102
_refine_ls_hydrogen_treatment refall
_refine_ls_matrix_type full
_refine_ls_number_parameters 213
_refine_ls_number_reflns 2300
_refine_ls_number_restraints 0
_refine_ls_restrained_S_all 1.102
_refine_ls_R_factor_all 0.0596
_refine_ls_R_factor_gt 0.0542
_refine_ls_shift/su_max 0.001
_refine_ls_shift/su_mean 0.000
_refine_ls_structure_factor_coef Fsqd
_refine_ls_weighting_details 'calc w=1/[\s^2^(Fo^2^)+(0.0862P)^2^+0.4574P] where P=(Fo^2^+2Fc^2^)/3'
_refine_ls_weighting_scheme calc
_refine_ls_wR_factor_gt 0.1430
_refine_ls_wR_factor_ref 0.1488
_reflns_number_gt 2035
_reflns_number_total 2300
_reflns_threshold_expression I>2\s(I)
_cod_data_source_file b314094f.txt
_cod_data_source_block 4a
_cod_depositor_comments
;
The following automatic conversions were performed:
'_symmetry_cell_setting' value 'Monoclinic' changed to 'monoclinic'
according to '/home/adriana/struct/CIF-dictionaries/cif_core.dic'
dictionary named 'cif_core.dic' version 2.4.1 from 2010-06-29.

Automatic conversion script
Id: cif_fix_enum 1555 2011-01-17 13:19:09Z saulius 

The following automatic conversions were performed:

'_chemical_melting_point' value '76.5--78.0\% C' was changed to
'350.4(8)' - it was converted from degrees Celsius(C) to Kelvins(K),
the average value was taken and precision was estimated.

Automatic conversion script
Id: cif_fix_values 1569 2011-02-09 13:29:24Z adriana 
;
_cod_original_sg_symbol_H-M P2(1)/n
_cod_database_code 7204771

loop_
_symmetry_equiv_pos_as_xyz
'x, y, z'
'-x+1/2, y+1/2, -z+1/2'
'-x, -y, -z'
'x-1/2, -y-1/2, z-1/2'

loop_
_atom_site_label
_atom_site_type_symbol
_atom_site_fract_x
_atom_site_fract_y
_atom_site_fract_z
_atom_site_U_iso_or_equiv
_atom_site_adp_type
_atom_site_occupancy
_atom_site_symmetry_multiplicity
_atom_site_calc_flag
_atom_site_refinement_flags
_atom_site_disorder_assembly
_atom_site_disorder_group
O O 0.0662(2) 0.57393(15) 0.87657(12) 0.0432(4) Uani 1 1 d . . .
F2 F -0.00662(16) 0.77575(10) 0.83697(9) 0.0352(3) Uani 1 1 d . . .
F3 F -0.01559(16) 0.85780(9) 0.64566(9) 0.0333(3) Uani 1 1 d . . .
F5 F 0.17839(15) 0.53996(9) 0.52492(9) 0.0328(3) Uani 1 1 d . . .
F6 F 0.17459(17) 0.45520(9) 0.71313(10) 0.0390(3) Uani 1 1 d . . .
C1 C 0.0836(2) 0.61343(16) 0.78114(14) 0.0277(4) Uani 1 1 d . . .
C2 C 0.0385(2) 0.71643(15) 0.76027(13) 0.0251(4) Uani 1 1 d . . .
C3 C 0.0353(2) 0.75871(14) 0.66185(14) 0.0234(4) Uani 1 1 d . . .
C4 C 0.0819(2) 0.70144(14) 0.57855(13) 0.0222(4) Uani 1 1 d . . .
C5 C 0.1316(2) 0.59909(14) 0.60099(14) 0.0239(4) Uani 1 1 d . . .
C6 C 0.1310(2) 0.55544(14) 0.69868(15) 0.0271(4) Uani 1 1 d . . .
C7 C 0.0781(2) 0.74427(15) 0.47580(14) 0.0260(4) Uani 1 1 d . . .
C8 C 0.0790(2) 0.77449(15) 0.38795(14) 0.0273(4) Uani 1 1 d . . .
C9 C 0.0830(2) 0.80823(15) 0.28208(14) 0.0245(4) Uani 1 1 d . . .
C10 C 0.1122(2) 0.91200(15) 0.26037(15) 0.0277(4) Uani 1 1 d . . .
H10 H 0.135(3) 0.9638(19) 0.3162(18) 0.029(6) Uiso 1 1 d . . .
C11 C 0.1214(3) 0.94312(15) 0.15838(16) 0.0293(4) Uani 1 1 d . . .
H11 H 0.143(3) 1.012(2) 0.1448(19) 0.032(6) Uiso 1 1 d . . .
C12 C 0.0991(2) 0.87130(16) 0.07670(14) 0.0280(4) Uani 1 1 d . . .
H12 H 0.104(3) 0.8942(18) 0.0078(19) 0.027(5) Uiso 1 1 d . . .
C13 C 0.0685(3) 0.76824(16) 0.09754(15) 0.0287(4) Uani 1 1 d . . .
H13 H 0.047(3) 0.7165(19) 0.0396(19) 0.034(6) Uiso 1 1 d . . .
C14 C 0.0610(2) 0.73601(15) 0.19958(15) 0.0272(4) Uani 1 1 d . . .
H14 H 0.030(3) 0.6660(19) 0.2131(19) 0.034(6) Uiso 1 1 d . . .
C15 C 0.2172(3) 0.5202(2) 0.93643(17) 0.0386(5) Uani 1 1 d . . .
H151 H 0.328(5) 0.560(3) 0.945(3) 0.085(11) Uiso 1 1 d . . .
H152 H 0.239(7) 0.458(4) 0.909(4) 0.117(16) Uiso 1 1 d . . .
H153 H 0.188(4) 0.507(2) 1.007(2) 0.055(8) Uiso 1 1 d . . .

loop_
_atom_site_aniso_label
_atom_site_aniso_U_11
_atom_site_aniso_U_22
_atom_site_aniso_U_33
_atom_site_aniso_U_23
_atom_site_aniso_U_13
_atom_site_aniso_U_12
O 0.0362(8) 0.0674(11) 0.0290(8) 0.0248(7) 0.0141(6) 0.0136(7)
F2 0.0392(6) 0.0477(8) 0.0199(6) -0.0088(5) 0.0089(4) 0.0036(5)
F3 0.0425(6) 0.0255(6) 0.0328(7) -0.0003(4) 0.0090(5) 0.0027(4)
F5 0.0325(6) 0.0361(6) 0.0315(6) -0.0114(5) 0.0107(4) 0.0006(4)
F6 0.0434(7) 0.0281(6) 0.0468(8) 0.0084(5) 0.0119(6) 0.0051(5)
C1 0.0208(8) 0.0420(11) 0.0209(9) 0.0071(8) 0.0056(6) 0.0004(7)
C2 0.0221(8) 0.0363(10) 0.0175(8) -0.0039(7) 0.0054(6) -0.0006(7)
C3 0.0235(8) 0.0250(8) 0.0217(9) -0.0007(7) 0.0041(6) -0.0021(6)
C4 0.0208(7) 0.0299(9) 0.0166(8) -0.0001(6) 0.0048(6) -0.0034(6)
C5 0.0192(7) 0.0292(9) 0.0241(9) -0.0061(7) 0.0067(6) -0.0027(6)
C6 0.0225(8) 0.0267(9) 0.0322(10) 0.0046(7) 0.0055(7) 0.0002(6)
C7 0.0267(8) 0.0327(9) 0.0193(9) -0.0010(7) 0.0063(6) -0.0027(7)
C8 0.0253(8) 0.0354(10) 0.0222(9) 0.0014(7) 0.0068(7) 0.0010(7)
C9 0.0212(8) 0.0326(9) 0.0203(9) 0.0034(7) 0.0056(6) 0.0015(6)
C10 0.0284(8) 0.0300(9) 0.0244(9) -0.0003(7) 0.0042(7) 0.0029(7)
C11 0.0296(9) 0.0283(9) 0.0291(10) 0.0074(8) 0.0036(7) 0.0007(7)
C12 0.0268(8) 0.0385(10) 0.0186(9) 0.0075(7) 0.0041(7) 0.0001(7)
C13 0.0298(9) 0.0367(10) 0.0198(9) -0.0015(8) 0.0051(7) -0.0041(7)
C14 0.0301(9) 0.0289(9) 0.0231(9) 0.0031(7) 0.0060(7) -0.0038(7)
C15 0.0367(10) 0.0523(13) 0.0252(10) 0.0108(9) 0.0016(8) 0.0057(10)

loop_
_atom_type_symbol
_atom_type_description
_atom_type_scat_dispersion_real
_atom_type_scat_dispersion_imag
_atom_type_scat_source
C C 0.0181 0.0091 'International Tables Vol C Tables 4.2.6.8 and 6.1.1.4'
H H 0.0000 0.0000 'International Tables Vol C Tables 4.2.6.8 and 6.1.1.4'
O O 0.0492 0.0322 'International Tables Vol C Tables 4.2.6.8 and 6.1.1.4'
F F 0.0727 0.0534 'International Tables Vol C Tables 4.2.6.8 and 6.1.1.4'

loop_
_geom_angle_atom_site_label_1
_geom_angle_atom_site_label_2
_geom_angle_atom_site_label_3
_geom_angle
_geom_angle_site_symmetry_1
_geom_angle_site_symmetry_3
_geom_angle_publ_flag
C1 O C15 118.47(15) . . ?
O C1 C2 118.41(18) . . ?
O C1 C6 124.37(19) . . ?
C2 C1 C6 117.04(16) . . ?
F2 C2 C3 119.09(17) . . ?
F2 C2 C1 119.44(16) . . ?
C3 C2 C1 121.46(17) . . ?
F3 C3 C2 118.60(16) . . ?
F3 C3 C4 119.35(16) . . ?
C2 C3 C4 122.05(17) . . ?
C5 C4 C3 116.08(16) . . ?
C5 C4 C7 121.32(16) . . ?
C3 C4 C7 122.60(17) . . ?
F5 C5 C6 118.58(17) . . ?
F5 C5 C4 119.19(16) . . ?
C6 C5 C4 122.22(16) . . ?
F6 C6 C5 118.72(17) . . ?
F6 C6 C1 120.17(17) . . ?
C5 C6 C1 121.11(17) . . ?
C8 C7 C4 176.0(2) . . ?
C7 C8 C9 178.4(2) . . ?
C10 C9 C14 119.37(17) . . ?
C10 C9 C8 120.90(17) . . ?
C14 C9 C8 119.72(18) . . ?
C11 C10 C9 120.36(17) . . ?
C10 C11 C12 120.11(18) . . ?
C13 C12 C11 119.83(17) . . ?
C12 C13 C14 120.56(18) . . ?
C13 C14 C9 119.76(18) . . ?

loop_
_geom_bond_atom_site_label_1
_geom_bond_atom_site_label_2
_geom_bond_distance
_geom_bond_site_symmetry_2
_geom_bond_publ_flag
O C1 1.359(2) . ?
O C15 1.416(2) . ?
F2 C2 1.342(2) . ?
F3 C3 1.342(2) . ?
F5 C5 1.339(2) . ?
F6 C6 1.341(2) . ?
C1 C2 1.388(3) . ?
C1 C6 1.397(3) . ?
C2 C3 1.376(3) . ?
C3 C4 1.399(3) . ?
C4 C5 1.391(3) . ?
C4 C7 1.429(2) . ?
C5 C6 1.379(3) . ?
C7 C8 1.197(3) . ?
C8 C9 1.436(3) . ?
C9 C10 1.397(3) . ?
C9 C14 1.401(3) . ?
C10 C11 1.387(3) . ?
C11 C12 1.389(3) . ?
C12 C13 1.387(3) . ?
C13 C14 1.389(3) . ?

loop_
_geom_torsion_atom_site_label_1
_geom_torsion_atom_site_label_2
_geom_torsion_atom_site_label_3
_geom_torsion_atom_site_label_4
_geom_torsion
_geom_torsion_site_symmetry_1
_geom_torsion_site_symmetry_2
_geom_torsion_site_symmetry_3
_geom_torsion_site_symmetry_4
_geom_torsion_publ_flag
C6 C1 O C15 56.0(3) . . . . ?

loop_
_cod_related_entry_id
_cod_related_entry_database
_cod_related_entry_code
1 ChemSpider 4415023
